data_4321552
loop_
_publ_author_name
'Long Pan'
'Nancy Ching'
'Xiaoying Huang'
'Jing Li'

_publ_contact_author
;
 Li, Jing
 Department of Chemistry,
Rutgers University,
Camden, NJ 08102, USA
;
_publ_contact_author_email jingli@crab.rutgers.edu
_publ_contact_author_fax +1(609)225-6506
_publ_contact_author_phone +1(609)225-6160
_publ_section_title
;
 Reactions and Reactivity of Co-bpdc Coordination Polymers (bpdc =
 4,4'-biphenyldicarboxylate)
;
_journal_name_full 'Inorganic Chemistry'
_journal_page_first 5333
_journal_page_last 5340
_journal_paper_doi 10.1021/ic0004939
_journal_volume 39
_journal_year 2000
_chemical_formula_moiety '[Co(bpdc)(py)2(H2O)2]2py.H2O'
_chemical_formula_sum 'C34 H34 Co N4 O7'
_chemical_formula_weight 669.58
_chemical_name_systematic
; 
dipyridine-diaqua-(4,4'-biphenyldicarboxylato) Cobalt(II) 
dipyridine monohydrate
;
_space_group_IT_number 60
_symmetry_cell_setting orthorhombic
_symmetry_space_group_name_Hall '-P 2n 2ab'
_symmetry_space_group_name_H-M 'P b c n'
_atom_sites_solution_hydrogens mixed
_atom_sites_solution_primary direct
_atom_sites_solution_secondary difmap
_audit_creation_method SHELXL-97
_cell_angle_alpha 90.00
_cell_angle_beta 90.00
_cell_angle_gamma 90.00
_cell_formula_units_Z 4
_cell_length_a 13.468(3)
_cell_length_b 16.652(3)
_cell_length_c 14.977(3)
_cell_measurement_reflns_used 25
_cell_measurement_temperature 293(2)
_cell_measurement_theta_max 15.46
_cell_measurement_theta_min 8.62
_cell_volume 3358.9(12)
_computing_cell_refinement CAD4/PC
_computing_data_collection CAD4/PC
_computing_data_reduction XCAD4/PC
_computing_molecular_graphics 'SCHAKAL 92'
_computing_publication_material 'Windows Word97'
_computing_structure_refinement 'SHELXL-97 (Sheldrick, 1997)'
_computing_structure_solution 'SHELXS-97 (Sheldrick, 1990)'
_diffrn_ambient_temperature 293(2)
_diffrn_measured_fraction_theta_full 0.891
_diffrn_measured_fraction_theta_max 0.891
_diffrn_measurement_device_type 'Enraf-Nonius CAD4'
_diffrn_measurement_method \w
_diffrn_radiation_monochromator graphite
_diffrn_radiation_source 'fine-focus sealed tube'
_diffrn_radiation_type MoK\a
_diffrn_radiation_wavelength 0.71073
_diffrn_reflns_av_R_equivalents 0.0000
_diffrn_reflns_av_sigmaI/netI 0.0710
_diffrn_reflns_limit_h_max 16
_diffrn_reflns_limit_h_min 0
_diffrn_reflns_limit_k_max 0
_diffrn_reflns_limit_k_min -20
_diffrn_reflns_limit_l_max 18
_diffrn_reflns_limit_l_min 0
_diffrn_reflns_number 3286
_diffrn_reflns_theta_full 25.95
_diffrn_reflns_theta_max 25.95
_diffrn_reflns_theta_min 2.37
_diffrn_standards_decay_% +-5.2
_diffrn_standards_interval_count 200
_diffrn_standards_interval_time 15000S
_diffrn_standards_number 3
_exptl_absorpt_coefficient_mu 0.563
_exptl_absorpt_correction_T_max 0.9998
_exptl_absorpt_correction_T_min 0.9220
_exptl_absorpt_correction_type 'empirical psi scans'
_exptl_crystal_colour brownish
_exptl_crystal_density_diffrn 1.324
_exptl_crystal_density_method 'not measured'
_exptl_crystal_description block-like
_exptl_crystal_F_000 1396
_exptl_crystal_size_max 0.35
_exptl_crystal_size_mid 0.30
_exptl_crystal_size_min 0.20
_refine_diff_density_max 0.295
_refine_diff_density_min -0.320
_refine_diff_density_rms 0.065
_refine_ls_extinction_method none
_refine_ls_goodness_of_fit_ref 1.160
_refine_ls_hydrogen_treatment mixed
_refine_ls_matrix_type full
_refine_ls_number_parameters 210
_refine_ls_number_reflns 1689
_refine_ls_number_restraints 0
_refine_ls_restrained_S_all 1.160
_refine_ls_R_factor_all 0.1409
_refine_ls_R_factor_gt 0.0470
_refine_ls_shift/su_max 0.000
_refine_ls_shift/su_mean 0.000
_refine_ls_structure_factor_coef Fsqd
_refine_ls_weighting_details 'w=1/[\s^2^(Fo^2^)+(0.0000P)^2^+3.5000P] where P=(Fo^2^+2Fc^2^)/3'
_refine_ls_weighting_scheme calc
_refine_ls_wR_factor_gt 0.0843
_refine_ls_wR_factor_ref 0.0977
_reflns_number_gt 1689
_reflns_number_total 3286
_reflns_threshold_expression >2sigma(I)
_cod_data_source_file ic0004939_4.cif
_cod_data_source_block compound(IV)nc247ad6
_cod_depositor_comments
;
The following automatic conversions were performed:

'_refine_ls_weighting_scheme' value 'calc
w=1/[\s^2^(Fo^2^)+(0.0000P)^2^+3.5000P] where P=(Fo^2^+2Fc^2^)/3' was
changed to 'calc'. New tag '_refine_ls_weighting_details' was
created. The value of the new tag was set to
'w=1/[\s^2^(Fo^2^)+(0.0000P)^2^+3.5000P] where P=(Fo^2^+2Fc^2^)/3'.

Automatic conversion script
Id: cif_fix_values 3143 2015-03-26 13:38:13Z robertas 
;
_cod_database_code 4321552

loop_
_symmetry_equiv_pos_as_xyz
'x, y, z'
'-x+1/2, -y+1/2, z+1/2'
'-x, y, -z+1/2'
'x+1/2, -y+1/2, -z'
'-x, -y, -z'
'x-1/2, y-1/2, -z-1/2'
'x, -y, z-1/2'
'-x-1/2, y-1/2, z'

loop_
_atom_site_label
_atom_site_type_symbol
_atom_site_fract_x
_atom_site_fract_y
_atom_site_fract_z
_atom_site_U_iso_or_equiv
_atom_site_adp_type
_atom_site_occupancy
_atom_site_calc_flag
_atom_site_refinement_flags
_atom_site_disorder_assembly
_atom_site_disorder_group
Co Co 0.0000 0.0000 0.0000 0.03877(16) Uani 1 d S . .
O1 O -0.13659(17) 0.02659(14) -0.05339(17) 0.0463(7) Uani 1 d . . .
O2 O -0.23870(19) -0.02341(18) 0.04977(17) 0.0571(8) Uani 1 d . . .
O3 O -0.06283(17) -0.00811(16) 0.12825(15) 0.0511(7) Uani 1 d . . .
H1 H -0.1271 -0.0076 0.1149 0.061 Uiso 1 d R . .
H2 H -0.0434 -0.0433 0.1655 0.061 Uiso 1 d R . .
O4 O 0.0000 -0.1234(2) 0.2500 0.0684(11) Uani 1 d S . .
H3 H -0.0631 -0.1525 0.2531 0.082 Uiso 1 d R . .
N1 N 0.0251(2) 0.12696(18) 0.0268(2) 0.0516(9) Uani 1 d . . .
N2 N -0.1607(3) -0.2272(3) 0.2222(3) 0.0821(14) Uani 1 d . . .
C1 C -0.2204(2) 0.0033(2) -0.0260(2) 0.0392(9) Uani 1 d . . .
C2 C -0.3041(2) 0.0077(2) -0.0925(2) 0.0364(8) Uani 1 d . . .
C3 C -0.3967(3) -0.0217(2) -0.0712(2) 0.0437(10) Uani 1 d . . .
H4 H -0.4061 -0.0475 -0.0187 0.052 Uiso 1 d R . .
C4 C -0.4738(2) -0.0187(2) -0.1324(2) 0.0438(10) Uani 1 d . . .
H5 H -0.5409 -0.0377 -0.1205 0.053 Uiso 1 d R . .
C5 C -0.4591(2) 0.0134(2) -0.2167(2) 0.0379(9) Uani 1 d . . .
C6 C -0.3658(2) 0.0432(2) -0.2380(3) 0.0488(10) Uani 1 d . . .
H6 H -0.3698 0.0692 -0.2985 0.059 Uiso 1 d R . .
C7 C -0.2895(3) 0.0414(2) -0.1763(3) 0.0503(11) Uani 1 d . . .
H7 H -0.2217 0.0597 -0.1858 0.060 Uiso 1 d R . .
C8 C -0.0046(4) 0.1831(2) -0.0293(3) 0.0639(12) Uani 1 d . . .
H8 H -0.0322 0.1672 -0.0825 0.077 Uiso 1 d R . .
C9 C 0.0109(5) 0.2639(2) -0.0144(4) 0.0886(17) Uani 1 d . . .
H9 H -0.0028 0.2994 -0.0538 0.106 Uiso 1 d R . .
C10 C 0.0563(4) 0.2874(3) 0.0615(5) 0.107(2) Uani 1 d . . .
H10 H 0.0680 0.3433 0.0730 0.129 Uiso 1 d R . .
C11 C 0.0856(4) 0.2307(3) 0.1203(5) 0.112(2) Uani 1 d . . .
H11 H 0.1181 0.2464 0.1747 0.135 Uiso 1 d R . .
C12 C 0.0689(4) 0.1509(3) 0.1012(4) 0.0857(17) Uani 1 d . . .
H12 H 0.0894 0.1076 0.1365 0.103 Uiso 1 d R . .
C13 C -0.1733(5) -0.3055(5) 0.2412(5) 0.113(2) Uani 1 d . . .
H13 H -0.1349 -0.3306 0.2875 0.136 Uiso 1 d R . .
C14 C -0.2363(6) -0.3521(4) 0.1925(6) 0.130(3) Uani 1 d . . .
H14 H -0.2499 -0.4069 0.2081 0.156 Uiso 1 d R . .
C15 C -0.2859(5) -0.3218(5) 0.1290(6) 0.132(3) Uani 1 d . . .
H15 H -0.3285 -0.3538 0.0919 0.158 Uiso 1 d R . .
C16 C -0.2738(4) -0.2443(5) 0.1081(5) 0.114(2) Uani 1 d . . .
H16 H -0.3097 -0.2194 0.0602 0.137 Uiso 1 d R . .
C17 C -0.2116(4) -0.2002(3) 0.1568(4) 0.0829(17) Uani 1 d . . .
H17 H -0.2033 -0.1462 0.1428 0.100 Uiso 1 d R . .

loop_
_atom_site_aniso_label
_atom_site_aniso_U_11
_atom_site_aniso_U_22
_atom_site_aniso_U_33
_atom_site_aniso_U_23
_atom_site_aniso_U_13
_atom_site_aniso_U_12
Co 0.0308(3) 0.0419(3) 0.0436(3) -0.0024(4) -0.0114(4) 0.0023(4)
O1 0.0312(13) 0.0573(17) 0.0504(16) 0.0047(13) -0.0127(12) 0.0007(11)
O2 0.0441(15) 0.083(2) 0.0438(16) 0.0111(16) -0.0095(14) -0.0041(15)
O3 0.0438(13) 0.0607(17) 0.0488(14) 0.0039(15) -0.0116(12) 0.0057(15)
O4 0.075(3) 0.070(3) 0.060(3) 0.000 -0.028(3) 0.000
N1 0.050(2) 0.0439(18) 0.061(2) -0.0071(16) -0.0070(16) -0.0012(15)
N2 0.066(3) 0.086(3) 0.094(4) -0.016(3) -0.008(3) -0.002(3)
C1 0.0329(17) 0.0369(19) 0.048(2) -0.007(2) -0.0098(14) 0.007(2)
C2 0.0285(16) 0.038(2) 0.0428(19) 0.000(2) -0.0080(15) 0.0056(18)
C3 0.0407(19) 0.055(3) 0.036(2) 0.0052(18) -0.0063(17) -0.0049(18)
C4 0.0270(19) 0.059(3) 0.045(2) 0.0008(18) -0.0027(15) -0.0035(15)
C5 0.0288(15) 0.044(2) 0.0414(19) -0.0025(17) -0.0089(14) 0.0045(16)
C6 0.0333(18) 0.072(3) 0.042(2) 0.011(2) -0.0082(19) -0.0026(18)
C7 0.0278(19) 0.069(3) 0.055(3) 0.009(2) -0.0065(19) -0.0074(19)
C8 0.079(3) 0.051(2) 0.062(3) -0.001(2) 0.012(3) 0.002(3)
C9 0.112(4) 0.047(3) 0.106(5) 0.003(3) 0.029(4) 0.003(3)
C10 0.101(5) 0.054(3) 0.168(7) -0.036(4) 0.003(5) -0.014(3)
C11 0.108(5) 0.070(4) 0.158(6) -0.045(4) -0.051(5) 0.002(4)
C12 0.090(4) 0.059(3) 0.108(4) -0.022(3) -0.048(3) 0.011(3)
C13 0.104(5) 0.124(6) 0.111(5) 0.024(6) -0.022(4) 0.022(4)
C14 0.119(6) 0.058(4) 0.214(9) 0.028(5) -0.013(6) 0.000(4)
C15 0.093(5) 0.085(5) 0.218(10) -0.049(6) -0.036(6) -0.001(4)
C16 0.079(5) 0.141(6) 0.124(5) -0.003(5) -0.026(4) 0.006(5)
C17 0.063(3) 0.058(3) 0.128(5) 0.010(4) 0.005(4) -0.002(3)

loop_
_atom_type_symbol
_atom_type_description
_atom_type_scat_dispersion_real
_atom_type_scat_dispersion_imag
_atom_type_scat_source
C C 0.0033 0.0016 'International Tables Vol C Tables 4.2.6.8 and 6.1.1.4'
H H 0.0000 0.0000 'International Tables Vol C Tables 4.2.6.8 and 6.1.1.4'
N N 0.0061 0.0033 'International Tables Vol C Tables 4.2.6.8 and 6.1.1.4'
O O 0.0106 0.0060 'International Tables Vol C Tables 4.2.6.8 and 6.1.1.4'
Co Co 0.3494 0.9721 'International Tables Vol C Tables 4.2.6.8 and 6.1.1.4'

loop_
_geom_angle_atom_site_label_1
_geom_angle_atom_site_label_2
_geom_angle_atom_site_label_3
_geom_angle
_geom_angle_site_symmetry_1
_geom_angle_site_symmetry_3
_geom_angle_publ_flag
O1 Co O1 180.0 5 . ?
O1 Co O3 90.52(9) 5 5 ?
O1 Co O3 89.48(9) . 5 ?
O1 Co O3 89.48(9) 5 . ?
O1 Co O3 90.52(9) . . ?
O3 Co O3 180.0 5 . ?
O1 Co N1 90.10(11) 5 5 ?
O1 Co N1 89.90(11) . 5 ?
O3 Co N1 87.51(11) 5 5 ?
O3 Co N1 92.49(11) . 5 ?
O1 Co N1 89.90(11) 5 . ?
O1 Co N1 90.10(11) . . ?
O3 Co N1 92.49(11) 5 . ?
O3 Co N1 87.51(11) . . ?
N1 Co N1 180.0 5 . ?
C1 O1 Co 127.4(2) . . ?
Co O3 H1 100.7 . . ?
Co O3 H2 121.3 . . ?
H1 O3 H2 117.0 . . ?
C8 N1 C12 117.3(4) . . ?
C8 N1 Co 121.5(3) . . ?
C12 N1 Co 121.2(3) . . ?
C17 N2 C13 115.8(5) . . ?
O2 C1 O1 125.8(3) . . ?
O2 C1 C2 118.2(3) . . ?
O1 C1 C2 116.1(3) . . ?
C3 C2 C7 118.7(3) . . ?
C3 C2 C1 120.5(3) . . ?
C7 C2 C1 120.8(3) . . ?
C2 C3 C4 120.8(3) . . ?
C2 C3 H4 119.8 . . ?
C4 C3 H4 119.1 . . ?
C5 C4 C3 120.7(3) . . ?
C5 C4 H5 115.1 . . ?
C3 C4 H5 124.2 . . ?
C4 C5 C6 118.5(3) . . ?
C4 C5 C5 120.5(4) . 3_454 ?
C6 C5 C5 121.0(4) . 3_454 ?
C7 C6 C5 120.7(4) . . ?
C7 C6 H6 130.7 . . ?
C5 C6 H6 108.2 . . ?
C6 C7 C2 120.5(3) . . ?
C6 C7 H7 126.4 . . ?
C2 C7 H7 113.0 . . ?
N1 C8 C9 122.8(5) . . ?
N1 C8 H8 118.2 . . ?
C9 C8 H8 118.9 . . ?
C10 C9 C8 119.3(5) . . ?
C10 C9 H9 118.6 . . ?
C8 C9 H9 122.0 . . ?
C9 C10 C11 118.6(5) . . ?
C9 C10 H10 120.5 . . ?
C11 C10 H10 120.9 . . ?
C10 C11 C12 119.4(6) . . ?
C10 C11 H11 119.7 . . ?
C12 C11 H11 120.9 . . ?
N1 C12 C11 122.6(5) . . ?
N1 C12 H12 112.0 . . ?
C11 C12 H12 125.3 . . ?
N2 C13 C14 121.2(6) . . ?
N2 C13 H13 120.4 . . ?
C14 C13 H13 118.4 . . ?
C15 C14 C13 120.2(7) . . ?
C15 C14 H14 117.4 . . ?
C13 C14 H14 122.1 . . ?
C14 C15 C16 119.7(8) . . ?
C14 C15 H15 121.9 . . ?
C16 C15 H15 118.2 . . ?
C17 C16 C15 118.7(7) . . ?
C17 C16 H16 119.2 . . ?
C15 C16 H16 122.0 . . ?
N2 C17 C16 124.3(6) . . ?
N2 C17 H17 116.6 . . ?
C16 C17 H17 119.1 . . ?

loop_
_geom_bond_atom_site_label_1
_geom_bond_atom_site_label_2
_geom_bond_distance
_geom_bond_site_symmetry_2
_geom_bond_publ_flag
Co O1 2.054(2) 5 ?
Co O1 2.054(2) . ?
Co O3 2.103(2) 5 ?
Co O3 2.103(2) . ?
Co N1 2.178(3) 5 ?
Co N1 2.178(3) . ?
O1 C1 1.262(4) . ?
O2 C1 1.243(4) . ?
O3 H1 0.8892 . ?
O3 H2 0.8507 . ?
O4 H3 0.9786 . ?
N1 C8 1.319(5) . ?
N1 C12 1.323(5) . ?
N2 C17 1.277(6) . ?
N2 C13 1.346(7) . ?
C1 C2 1.506(4) . ?
C2 C3 1.377(4) . ?
C2 C7 1.390(5) . ?
C3 C4 1.385(4) . ?
C3 H4 0.9041 . ?
C4 C5 1.385(5) . ?
C4 H5 0.9737 . ?
C5 C6 1.389(4) . ?
C5 C5 1.487(6) 3_454 ?
C6 C7 1.383(5) . ?
C6 H6 1.0049 . ?
C7 H7 0.9736 . ?
C8 C9 1.380(5) . ?
C8 H8 0.9185 . ?
C9 C10 1.348(7) . ?
C9 H9 0.8564 . ?
C10 C11 1.351(8) . ?
C10 H10 0.9599 . ?
C11 C12 1.377(6) . ?
C11 H11 0.9600 . ?
C12 H12 0.9359 . ?
C13 C14 1.361(8) . ?
C13 H13 0.9600 . ?
C14 C15 1.268(9) . ?
C14 H14 0.9600 . ?
C15 C16 1.338(9) . ?
C15 H15 0.9600 . ?
C16 C17 1.332(7) . ?
C16 H16 0.9600 . ?
C17 H17 0.9301 . ?

loop_
_geom_torsion_atom_site_label_1
_geom_torsion_atom_site_label_2
_geom_torsion_atom_site_label_3
_geom_torsion_atom_site_label_4
_geom_torsion
_geom_torsion_site_symmetry_1
_geom_torsion_site_symmetry_2
_geom_torsion_site_symmetry_3
_geom_torsion_site_symmetry_4
_geom_torsion_publ_flag
O1 Co O1 C1 0.00(19) 5 . . . ?
O3 Co O1 C1 149.2(3) 5 . . . ?
O3 Co O1 C1 -30.8(3) . . . . ?
N1 Co O1 C1 61.7(3) 5 . . . ?
N1 Co O1 C1 -118.3(3) . . . . ?
O1 Co N1 C8 142.2(3) 5 . . . ?
O1 Co N1 C8 -37.8(3) . . . . ?
O3 Co N1 C8 51.7(3) 5 . . . ?
O3 Co N1 C8 -128.3(3) . . . . ?
N1 Co N1 C8 0.0(2) 5 . . . ?
O1 Co N1 C12 -39.4(4) 5 . . . ?
O1 Co N1 C12 140.6(4) . . . . ?
O3 Co N1 C12 -129.9(4) 5 . . . ?
O3 Co N1 C12 50.1(4) . . . . ?
N1 Co N1 C12 0.0(2) 5 . . . ?
Co O1 C1 O2 18.9(6) . . . . ?
Co O1 C1 C2 -160.2(2) . . . . ?
O2 C1 C2 C3 -3.9(6) . . . . ?
O1 C1 C2 C3 175.3(4) . . . . ?
O2 C1 C2 C7 176.1(4) . . . . ?
O1 C1 C2 C7 -4.7(6) . . . . ?
C7 C2 C3 C4 0.8(6) . . . . ?
C1 C2 C3 C4 -179.3(3) . . . . ?
C2 C3 C4 C5 0.5(6) . . . . ?
C3 C4 C5 C6 -0.7(5) . . . . ?
C3 C4 C5 C5 177.5(3) . . . 3_454 ?
C4 C5 C6 C7 -0.4(6) . . . . ?
C5 C5 C6 C7 -178.6(3) 3_454 . . . ?
C5 C6 C7 C2 1.7(6) . . . . ?
C3 C2 C7 C6 -1.9(6) . . . . ?
C1 C2 C7 C6 178.1(4) . . . . ?
C12 N1 C8 C9 2.0(7) . . . . ?
Co N1 C8 C9 -179.5(4) . . . . ?
N1 C8 C9 C10 -1.6(9) . . . . ?
C8 C9 C10 C11 0.4(10) . . . . ?
C9 C10 C11 C12 0.2(10) . . . . ?
C8 N1 C12 C11 -1.3(8) . . . . ?
Co N1 C12 C11 -179.8(5) . . . . ?
C10 C11 C12 N1 0.2(10) . . . . ?
C17 N2 C13 C14 0.3(10) . . . . ?
N2 C13 C14 C15 -1.2(12) . . . . ?
C13 C14 C15 C16 2.0(13) . . . . ?
C14 C15 C16 C17 -1.9(12) . . . . ?
C13 N2 C17 C16 -0.2(9) . . . . ?
C15 C16 C17 N2 1.0(10) . . . . ?
